data_4062611
loop_
_publ_author_name
'Tsutsui, Shinobu'
'Sakamoto, Kenkichi'

_publ_section_title
;
2,3,5,6-Tetrasilyl- and 2,3,5,6-tetragermyl-1,4-benzoquinones:
X-ray Crystallographic Analysis and DFT Calculations
;
_journal_name_full Organometallics
_journal_paper_doi 10.1021/om034325a
_journal_year 2004
_chemical_formula_sum 'C22 H24 O2 Si2'
_chemical_formula_weight 376.59
_space_group_IT_number 14
_symmetry_cell_setting monoclinic
_symmetry_space_group_name_Hall '-P 2ybc'
_symmetry_space_group_name_H-M 'P 1 21/c 1'
_cell_angle_alpha 90.00
_cell_angle_beta 99.067(13)
_cell_angle_gamma 90.00
_cell_formula_units_Z 2
_cell_length_a 7.435(5)
_cell_length_b 6.590(5)
_cell_length_c 22.100(15)
_cell_measurement_temperature 295(2)
_cell_volume 1069.3(13)
_diffrn_ambient_temperature 295(2)
_exptl_crystal_density_diffrn 1.170
_cod_original_sg_symbol_H-M 'P 21/c'
_cod_database_code 4062611

loop_
_symmetry_equiv_pos_as_xyz
'x, y, z'
'-x, y+1/2, -z+1/2'
'-x, -y, -z'
'x, -y-1/2, z-1/2'

loop_
_atom_site_label
_atom_site_type_symbol
_atom_site_fract_x
_atom_site_fract_y
_atom_site_fract_z
_atom_site_U_iso_or_equiv
_atom_site_adp_type
_atom_site_occupancy
_atom_site_symmetry_multiplicity
_atom_site_calc_flag
_atom_site_refinement_flags
_atom_site_disorder_assembly
_atom_site_disorder_group
C1 C 0.3762(5) 0.3749(5) 0.52438(17) 0.0553(10) Uani 1 1 d . . .
C2 C 0.3716(5) 0.3769(5) 0.45743(15) 0.0488(9) Uani 1 1 d . . .
C3 C 0.4927(5) 0.4945(5) 0.43611(16) 0.0562(9) Uani 1 1 d . . .
H3 H 0.4951 0.4946 0.3942 0.067 Uiso 1 1 calc R . .
C4 C -0.0319(5) 0.3099(6) 0.4186(2) 0.0850(13) Uani 1 1 d . . .
H4A H -0.0464 0.4487 0.4055 0.128 Uiso 1 1 calc R . .
H4B H -0.0435 0.3007 0.4612 0.128 Uiso 1 1 calc R . .
H4C H -0.1241 0.2281 0.3949 0.128 Uiso 1 1 calc R . .
C5 C 0.2252(6) -0.0515(5) 0.4286(2) 0.0980(15) Uani 1 1 d . . .
H5A H 0.1287 -0.1296 0.4058 0.147 Uiso 1 1 calc R . .
H5B H 0.2227 -0.0673 0.4717 0.147 Uiso 1 1 calc R . .
H5C H 0.3402 -0.0981 0.4194 0.147 Uiso 1 1 calc R . .
C6 C 0.2275(4) 0.2586(5) 0.32759(16) 0.0562(9) Uani 1 1 d . . .
C7 C 0.1669(5) 0.4307(6) 0.2952(2) 0.0801(13) Uani 1 1 d . . .
H7 H 0.1123 0.5326 0.3150 0.096 Uiso 1 1 calc R . .
C8 C 0.1843(6) 0.4577(8) 0.2343(2) 0.1001(16) Uani 1 1 d . . .
H8 H 0.1405 0.5752 0.2137 0.120 Uiso 1 1 calc R . .
C9 C 0.2655(7) 0.3116(11) 0.2048(2) 0.1047(18) Uani 1 1 d . . .
H9 H 0.2773 0.3280 0.1638 0.126 Uiso 1 1 calc R . .
C10 C 0.3286(7) 0.1431(9) 0.2352(3) 0.1055(17) Uani 1 1 d . . .
H10 H 0.3846 0.0431 0.2150 0.127 Uiso 1 1 calc R . .
C11 C 0.3120(6) 0.1169(6) 0.2948(2) 0.0839(13) Uani 1 1 d . . .
H11 H 0.3589 -0.0006 0.3146 0.101 Uiso 1 1 calc R . .
O1 O 0.2757(4) 0.2621(4) 0.54738(12) 0.0808(8) Uani 1 1 d . . .
Si1 Si 0.19486(14) 0.21843(14) 0.40765(5) 0.0594(4) Uani 1 1 d . . .

loop_
_atom_site_aniso_label
_atom_site_aniso_U_11
_atom_site_aniso_U_22
_atom_site_aniso_U_33
_atom_site_aniso_U_23
_atom_site_aniso_U_13
_atom_site_aniso_U_12
C1 0.062(3) 0.054(2) 0.049(3) 0.0051(17) 0.0076(19) 0.0085(18)
C2 0.052(2) 0.046(2) 0.049(2) 0.0023(16) 0.0086(17) 0.0163(16)
C3 0.064(3) 0.060(2) 0.043(2) -0.0017(17) 0.0056(19) 0.0103(19)
C4 0.072(3) 0.105(3) 0.079(3) -0.009(2) 0.014(2) 0.000(2)
C5 0.139(4) 0.054(3) 0.098(4) 0.003(2) 0.007(3) 0.002(2)
C6 0.052(2) 0.061(2) 0.053(2) -0.0017(18) 0.0015(17) 0.0087(17)
C7 0.083(3) 0.091(3) 0.063(3) 0.005(2) 0.003(2) 0.024(2)
C8 0.084(4) 0.141(5) 0.071(4) 0.030(3) -0.003(3) 0.015(3)
C9 0.081(4) 0.177(6) 0.054(3) -0.010(4) 0.006(3) -0.009(3)
C10 0.100(4) 0.141(5) 0.081(4) -0.031(3) 0.031(3) 0.006(3)
C11 0.093(3) 0.081(3) 0.081(4) -0.011(2) 0.022(3) 0.018(2)
O1 0.091(2) 0.089(2) 0.0633(19) 0.0089(14) 0.0147(16) -0.0212(15)
Si1 0.0651(7) 0.0494(6) 0.0624(8) -0.0021(5) 0.0058(5) 0.0087(5)

loop_
_geom_bond_atom_site_label_1
_geom_bond_atom_site_label_2
_geom_bond_distance
_geom_bond_site_symmetry_2
_geom_bond_publ_flag
C1 O1 1.220(4) . ?
C1 C2 1.475(5) . ?
C1 C3 1.478(5) 3_666 ?
C2 C3 1.329(4) . ?
C2 Si1 1.890(4) . ?
C3 C1 1.478(5) 3_666 ?
C4 Si1 1.843(4) . ?
C5 Si1 1.843(4) . ?
C6 C7 1.378(5) . ?
C6 C11 1.392(5) . ?
C6 Si1 1.842(4) . ?
C7 C8 1.383(6) . ?
C8 C9 1.356(6) . ?
C9 C10 1.344(7) . ?
C10 C11 1.352(6) . ?
